data_2106869
loop_
_publ_author_name
'Cromer, D.T.'
'Larson, A.C.'

_publ_section_title
;
 On the structures of Y2 Zn9, Gd2 Zn9 and related compounds
;
_journal_name_full 'Acta Crystallographica B (24,1968-38,1982)'
_journal_page_first 1016
_journal_page_last 1022
_journal_volume 28
_journal_year 1972
_chemical_formula_sum 'Y2.103 Zn9.78'
_space_group_IT_number 194
_symmetry_space_group_name_Hall '-P 6c 2c'
_symmetry_space_group_name_H-M 'P 63/m m c'
_cell_angle_alpha 90
_cell_angle_beta 90
_cell_angle_gamma 120
_cell_formula_units_Z 12
_cell_length_a 14.24
_cell_length_b 14.24
_cell_length_c 14
_cell_volume 2458.548
_citation_journal_id_ASTM ACBCAR
_cod_data_source_file Cromer_ACBCAR_1972_1950.cif
_cod_data_source_block Y2.103Zn9.78
_cod_database_code 2106869

loop_
_symmetry_equiv_pos_as_xyz
x,y,z
x-y,x,z+1/2
-y,x-y,z
-x,-y,z+1/2
-x+y,-x,z
y,-x+y,z+1/2
-y,-x,-z+1/2
x-y,-y,-z
x,x-y,-z+1/2
y,x,-z
-x+y,y,-z+1/2
-x,-x+y,-z
-x,-y,-z
-x+y,-x,-z-1/2
y,-x+y,-z
x,y,-z-1/2
x-y,x,-z
-y,x-y,-z-1/2
y,x,z-1/2
-x+y,y,z
-x,-x+y,z-1/2
-y,-x,z
x-y,-y,z-1/2
x,x-y,z

loop_
_atom_site_label
_atom_site_type_symbol
_atom_site_fract_x
_atom_site_fract_y
_atom_site_fract_z
_atom_site_occupancy
_atom_site_U_iso_or_equiv
Zn4 Zn 0.3661 0.0341 0.1005 1 0.0
Zn13 Zn 0 0 0.0938 0.34 0.0
Y2 Y 0.2062 -0.2062 0.0517 1 0.0
Zn8 Zn 0.6009 -0.6009 0.0521 1 0.0
Zn1 Zn 0 0 0.25 1 0.0
Zn10 Zn 0.2701 -0.2701 0.25 1 0.0
Zn7 Zn 0.4371 -0.4371 0.1426 1 0.0
Zn3 Zn 0.3333 0.6667 0.0952 1 0.0
Zn2 Zn 0.3333 0.6667 0.75 1 0.0
Y3 Y 0.5425 -0.5425 0.25 1 0.0
Zn5 Zn 0.0984 -0.0984 0.1581 1 0.0
Zn9 Zn 0.7631 -0.7631 0.1585 1 0.0
Zn12 Zn 0.5 0.5 0 1 0.0
Y1 Y 0 0 0 0.62 0.0
Zn11 Zn 0.8042 0.8042 0 1 0.0
Zn6 Zn 0.086 0.3673 0.25 1 0.0
Y4 Y 0.8723 -0.8723 0.25 1 0.0
